data_1515539
loop_
_publ_author_name
'Blanco, Victor'
'Garc\'ia, Marcos D.'
'Peinador, Carlos'
'Quintela, Jos\'e M.'

_publ_section_title
;
 Self-assembly of new fluorescent Pd(ii) and Pt(ii)
 2,7-diazapyrenium-based metallocycles and study of their inclusion
 complexes and [3]catenanes
;
_journal_issue 12
_journal_name_full 'Chemical Science'
_journal_page_first 2407
_journal_paper_doi 10.1039/c1sc00508a
_journal_volume 2
_journal_year 2011
_chemical_formula_sum 'C122 H144 F18 N14 O46 Pd2 S6'
_chemical_formula_weight 3289.67
_chemical_name_systematic
;
?
;
_space_group_IT_number 14
_symmetry_cell_setting monoclinic
_symmetry_space_group_name_Hall '-P 2ybc'
_symmetry_space_group_name_H-M 'P 1 21/c 1'
_atom_sites_solution_hydrogens geom
_atom_sites_solution_primary direct
_atom_sites_solution_secondary difmap
_audit_creation_method SHELXL-97
_cell_angle_alpha 90.00
_cell_angle_beta 93.676(2)
_cell_angle_gamma 90.00
_cell_formula_units_Z 2
_cell_length_a 12.0255(5)
_cell_length_b 20.4941(8)
_cell_length_c 28.0429(12)
_cell_measurement_reflns_used 30755
_cell_measurement_temperature 100(2)
_cell_measurement_theta_max 52.705
_cell_measurement_theta_min 5.823
_cell_volume 6897.0(5)
_computing_structure_refinement 'SHELXL-97 (Sheldrick, 2008)'
_diffrn_ambient_temperature 100(2)
_diffrn_measured_fraction_theta_full 0.996
_diffrn_measured_fraction_theta_max 0.996
_diffrn_radiation_monochromator graphite
_diffrn_radiation_source 'fine-focus sealed tube'
_diffrn_radiation_type MoK\a
_diffrn_radiation_wavelength 0.71073
_diffrn_reflns_av_R_equivalents 0.0594
_diffrn_reflns_av_sigmaI/netI 0.0342
_diffrn_reflns_limit_h_max 16
_diffrn_reflns_limit_h_min -16
_diffrn_reflns_limit_k_max 27
_diffrn_reflns_limit_k_min -27
_diffrn_reflns_limit_l_max 37
_diffrn_reflns_limit_l_min -37
_diffrn_reflns_number 155604
_diffrn_reflns_theta_full 28.37
_diffrn_reflns_theta_max 28.37
_diffrn_reflns_theta_min 2.06
_exptl_absorpt_coefficient_mu 0.467
_exptl_absorpt_correction_T_max 0.9248
_exptl_absorpt_correction_T_min 0.7899
_exptl_absorpt_correction_type multi-scan
_exptl_crystal_colour orange
_exptl_crystal_density_diffrn 1.584
_exptl_crystal_density_method 'not measured'
_exptl_crystal_description 'irregular block'
_exptl_crystal_F_000 3384
_exptl_crystal_size_max 0.53
_exptl_crystal_size_mid 0.31
_exptl_crystal_size_min 0.17
_refine_diff_density_max 2.935
_refine_diff_density_min -1.534
_refine_diff_density_rms 0.154
_refine_ls_extinction_method none
_refine_ls_goodness_of_fit_ref 1.117
_refine_ls_hydrogen_treatment constr
_refine_ls_matrix_type full
_refine_ls_number_parameters 949
_refine_ls_number_reflns 17198
_refine_ls_number_restraints 68
_refine_ls_restrained_S_all 1.125
_refine_ls_R_factor_all 0.1270
_refine_ls_R_factor_gt 0.1062
_refine_ls_shift/su_max 0.033
_refine_ls_shift/su_mean 0.001
_refine_ls_structure_factor_coef Fsqd
_refine_ls_weighting_details 'calc w=1/[\s^2^(Fo^2^)+(0.0947P)^2^+58.5774P] where P=(Fo^2^+2Fc^2^)/3'
_refine_ls_weighting_scheme calc
_refine_ls_wR_factor_gt 0.2562
_refine_ls_wR_factor_ref 0.2712
_reflns_number_gt 13781
_reflns_number_total 17198
_reflns_threshold_expression >2\s(I)
_cod_data_source_file c1sc00508a.txt
_cod_data_source_block 0854549_b2_0s
_cod_depositor_comments
;
The following automatic conversions were performed:

'_symmetry_cell_setting' value 'Monoclinic' changed to 'monoclinic'
according to
/usr/data/users/saulius/automatic-downloads/retrospective/RSC/lib/dictionaries/cif_core.dic
dictionary named 'cif_core.dic' version 2.4.2 from 2011-04-26.

Automatic conversion script
Id: cif_fix_values 2281 2013-09-26 08:29:07Z andrius 
;
_cod_original_sg_symbol_H-M P2(1)/c
_cod_database_code 1515539

loop_
_symmetry_equiv_pos_as_xyz
'x, y, z'
'-x, y+1/2, -z+1/2'
'-x, -y, -z'
'x, -y-1/2, z-1/2'

loop_
_atom_site_label
_atom_site_type_symbol
_atom_site_fract_x
_atom_site_fract_y
_atom_site_fract_z
_atom_site_U_iso_or_equiv
_atom_site_adp_type
_atom_site_occupancy
_atom_site_symmetry_multiplicity
_atom_site_calc_flag
_atom_site_refinement_flags
_atom_site_disorder_assembly
_atom_site_disorder_group
C1 C 0.0797(5) 0.2987(3) 0.5832(2) 0.0266(11) Uani 1 1 d . . .
H1 H 0.0281 0.3305 0.5709 0.032 Uiso 1 1 calc R . .
C2 C 0.0412(4) 0.2469(2) 0.60910(19) 0.0202(10) Uani 1 1 d . . .
C3 C 0.1189(4) 0.2005(2) 0.62740(18) 0.0181(9) Uani 1 1 d . . .
C4 C 0.2329(4) 0.2077(3) 0.61873(19) 0.0217(10) Uani 1 1 d . . .
C5 C 0.2630(5) 0.2612(3) 0.5920(2) 0.0255(11) Uani 1 1 d . . .
H5 H 0.3391 0.2666 0.5856 0.031 Uiso 1 1 calc R . .
C6 C -0.0749(4) 0.2389(3) 0.6185(2) 0.0258(11) Uani 1 1 d . . .
H6 H -0.1278 0.2705 0.6070 0.031 Uiso 1 1 calc R . .
C7 C -0.1090(5) 0.1872(3) 0.6434(2) 0.0274(11) Uani 1 1 d . . .
H7 H -0.1857 0.1825 0.6489 0.033 Uiso 1 1 calc R . .
C8 C -0.0305(4) 0.1391(2) 0.66165(18) 0.0206(10) Uani 1 1 d . . .
C9 C 0.0839(4) 0.1463(2) 0.65359(17) 0.0189(9) Uani 1 1 d . . .
C10 C 0.3114(5) 0.1593(3) 0.6363(2) 0.0257(11) Uani 1 1 d . . .
H10 H 0.3876 0.1634 0.6297 0.031 Uiso 1 1 calc R . .
C11 C 0.2786(5) 0.1082(3) 0.6618(2) 0.0292(12) Uani 1 1 d . . .
H11 H 0.3320 0.0771 0.6736 0.035 Uiso 1 1 calc R . .
C12 C 0.1626(4) 0.1000(3) 0.67147(19) 0.0231(10) Uani 1 1 d . . .
C13 C 0.1243(5) 0.0476(3) 0.6966(2) 0.0261(11) Uani 1 1 d . . .
H13 H 0.1754 0.0153 0.7086 0.031 Uiso 1 1 calc R . .
C14 C -0.0619(5) 0.0850(3) 0.68739(18) 0.0241(11) Uani 1 1 d . . .
H14 H -0.1381 0.0786 0.6932 0.029 Uiso 1 1 calc R . .
C15 C -0.0247(5) -0.0175(3) 0.7295(2) 0.0310(12) Uani 1 1 d . . .
H15A H -0.0880 -0.0054 0.7486 0.037 Uiso 1 1 calc R . .
H15B H 0.0360 -0.0344 0.7517 0.037 Uiso 1 1 calc R . .
C16 C -0.0610(5) -0.0700(3) 0.69418(19) 0.0268(11) Uani 1 1 d . . .
C17 C -0.1709(5) -0.0902(3) 0.6898(2) 0.0302(12) Uani 1 1 d . . .
H17 H -0.2241 -0.0709 0.7091 0.036 Uiso 1 1 calc R . .
C18 C -0.2041(5) -0.1390(3) 0.6572(2) 0.0291(12) Uani 1 1 d . . .
H18 H -0.2794 -0.1534 0.6548 0.035 Uiso 1 1 calc R . .
C19 C -0.1277(5) -0.1665(3) 0.6284(2) 0.0256(11) Uani 1 1 d . . .
C20 C -0.0170(5) -0.1461(3) 0.6331(2) 0.0295(12) Uani 1 1 d . . .
H20 H 0.0359 -0.1652 0.6135 0.035 Uiso 1 1 calc R . .
C21 C 0.0164(5) -0.0990(3) 0.6655(2) 0.0272(11) Uani 1 1 d . . .
H21 H 0.0923 -0.0860 0.6686 0.033 Uiso 1 1 calc R . .
C22 C -0.1606(5) -0.2177(3) 0.5929(2) 0.0269(11) Uani 1 1 d . . .
C23 C -0.0860(5) -0.2663(3) 0.5818(2) 0.0308(13) Uani 1 1 d . . .
H23 H -0.0139 -0.2675 0.5977 0.037 Uiso 1 1 calc R . .
C24 C -0.2649(5) -0.2188(3) 0.5681(2) 0.0308(12) Uani 1 1 d . . .
H24 H -0.3195 -0.1872 0.5749 0.037 Uiso 1 1 calc R . .
C25 C -0.1155(5) -0.3124(3) 0.5480(2) 0.0292(12) Uani 1 1 d . . .
H25 H -0.0643 -0.3462 0.5418 0.035 Uiso 1 1 calc R . .
C26 C -0.2891(5) -0.2657(3) 0.5336(2) 0.0318(13) Uani 1 1 d . . .
H26 H -0.3601 -0.2657 0.5167 0.038 Uiso 1 1 calc R . .
C27 C 0.3077(7) 0.5086(3) 0.5130(3) 0.0453(17) Uani 1 1 d . . .
H27A H 0.3874 0.5071 0.5242 0.054 Uiso 1 1 calc R . .
H27B H 0.2954 0.5478 0.4926 0.054 Uiso 1 1 calc R . .
C28 C 0.2376(7) 0.5120(3) 0.5543(3) 0.0428(16) Uani 1 1 d . . .
H28A H 0.1589 0.5200 0.5432 0.051 Uiso 1 1 calc R . .
H28B H 0.2628 0.5480 0.5758 0.051 Uiso 1 1 calc R . .
C29 C 0.2047(6) 0.2657(3) 0.2564(2) 0.0353(14) Uani 1 1 d . . .
H29 H 0.2290 0.3027 0.2747 0.042 Uiso 1 1 calc R . .
C30 C 0.0923(5) 0.2508(3) 0.2514(2) 0.0332(13) Uani 1 1 d . . .
C31 C 0.0580(5) 0.1973(3) 0.2241(2) 0.0343(14) Uani 1 1 d . . .
H31 H -0.0191 0.1868 0.2204 0.041 Uiso 1 1 calc R . .
C32 C 0.1335(5) 0.1594(3) 0.2025(2) 0.0340(14) Uani 1 1 d . . .
H32 H 0.1084 0.1231 0.1838 0.041 Uiso 1 1 calc R . .
C33 C 0.2478(5) 0.1736(3) 0.2077(2) 0.0327(13) Uani 1 1 d . . .
C34 C 0.2816(5) 0.2272(3) 0.2352(2) 0.0347(14) Uani 1 1 d . . .
H34 H 0.3586 0.2376 0.2393 0.042 Uiso 1 1 calc R . .
C35 C 0.4321(6) 0.1491(4) 0.1881(3) 0.0401(15) Uani 1 1 d . . .
H35A H 0.4632 0.1422 0.2212 0.048 Uiso 1 1 calc R . .
H35B H 0.4423 0.1955 0.1797 0.048 Uiso 1 1 calc R . .
C36 C 0.4912(6) 0.1070(4) 0.1549(3) 0.0439(16) Uani 1 1 d . . .
H36A H 0.5724 0.1150 0.1589 0.053 Uiso 1 1 calc R . .
H36B H 0.4771 0.0605 0.1618 0.053 Uiso 1 1 calc R . .
C37 C 0.5319(6) 0.1145(3) 0.0724(3) 0.0390(15) Uani 1 1 d . . .
H37A H 0.4925 0.1106 0.0404 0.047 Uiso 1 1 calc R . .
H37B H 0.5737 0.0735 0.0789 0.047 Uiso 1 1 calc R . .
C38 C 0.6119(6) 0.1697(3) 0.0720(3) 0.0405(15) Uani 1 1 d . . .
H38A H 0.6442 0.1781 0.1048 0.049 Uiso 1 1 calc R . .
H38B H 0.6734 0.1587 0.0515 0.049 Uiso 1 1 calc R . .
C39 C 0.6244(5) 0.2826(3) 0.0588(3) 0.0388(15) Uani 1 1 d . . .
H39A H 0.7015 0.2711 0.0516 0.047 Uiso 1 1 calc R . .
H39B H 0.6261 0.2986 0.0922 0.047 Uiso 1 1 calc R . .
C40 C 0.5816(5) 0.3347(3) 0.0258(3) 0.0391(15) Uani 1 1 d . . .
H40A H 0.6376 0.3700 0.0247 0.047 Uiso 1 1 calc R . .
H40B H 0.5686 0.3166 -0.0068 0.047 Uiso 1 1 calc R . .
C41 C 0.4430(5) 0.4123(3) 0.0115(2) 0.0282(12) Uani 1 1 d . . .
H41A H 0.4294 0.3964 -0.0217 0.034 Uiso 1 1 calc R . .
H41B H 0.5006 0.4468 0.0116 0.034 Uiso 1 1 calc R . .
C42 C 0.3377(4) 0.4398(3) 0.0288(2) 0.0239(10) Uani 1 1 d . . .
H42A H 0.3460 0.4474 0.0637 0.029 Uiso 1 1 calc R . .
H42B H 0.3195 0.4818 0.0127 0.029 Uiso 1 1 calc R . .
C43 C 0.1469(4) 0.4109(2) 0.02925(18) 0.0192(9) Uani 1 1 d . . .
C44 C 0.0628(5) 0.3657(3) 0.01611(19) 0.0235(10) Uani 1 1 d . . .
H44 H 0.0807 0.3263 0.0004 0.028 Uiso 1 1 calc R . .
C45 C -0.0457(5) 0.3785(3) 0.02600(19) 0.0241(10) Uani 1 1 d . . .
H45 H -0.1025 0.3477 0.0172 0.029 Uiso 1 1 calc R . .
C46 C -0.0730(4) 0.4359(3) 0.04876(18) 0.0199(10) Uani 1 1 d . . .
C47 C 0.0093(4) 0.4809(3) 0.06113(18) 0.0211(10) Uani 1 1 d . . .
H47 H -0.0093 0.5206 0.0762 0.025 Uiso 1 1 calc R . .
C48 C 0.1199(4) 0.4683(2) 0.05144(18) 0.0206(10) Uani 1 1 d . . .
H48 H 0.1764 0.4992 0.0601 0.025 Uiso 1 1 calc R . .
C49 C -0.2118(5) 0.4975(3) 0.08578(19) 0.0254(11) Uani 1 1 d . . .
H49A H -0.2150 0.5379 0.0664 0.031 Uiso 1 1 calc R . .
H49B H -0.1550 0.5034 0.1126 0.031 Uiso 1 1 calc R . .
C50 C -0.3237(5) 0.4839(3) 0.1047(2) 0.0274(11) Uani 1 1 d . C .
H50A H -0.3508 0.5229 0.1212 0.033 Uiso 1 1 calc R . .
H50B H -0.3784 0.4728 0.0780 0.033 Uiso 1 1 calc R . .
C51 C -0.4077(5) 0.4217(5) 0.1632(3) 0.0474(19) Uani 1 1 d . C .
H51A H -0.4148 0.3747 0.1706 0.057 Uiso 1 1 calc R . .
H51B H -0.4746 0.4348 0.1430 0.057 Uiso 1 1 calc R . .
C52 C -0.4043(6) 0.4586(8) 0.2076(3) 0.094(5) Uani 1 1 d . . .
H52A H -0.4765 0.4567 0.2226 0.113 Uiso 1 1 calc R A 1
H52B H -0.3838 0.5047 0.2025 0.113 Uiso 1 1 calc R A 1
C53 C -0.3074(9) 0.4474(6) 0.2809(3) 0.079(4) Uani 1 1 d . . .
H53A H -0.3815 0.4435 0.2941 0.094 Uiso 1 1 calc R B 1
H53B H -0.2896 0.4944 0.2787 0.094 Uiso 1 1 calc R B 1
C54 C -0.2259(7) 0.4167(6) 0.3133(3) 0.067(3) Uani 1 1 d . C .
H54A H -0.2044 0.4477 0.3393 0.081 Uiso 1 1 calc R . .
H54B H -0.2604 0.3783 0.3278 0.081 Uiso 1 1 calc R . .
C55 C -0.0531(6) 0.3647(5) 0.3256(3) 0.052(2) Uani 1 1 d . C .
H55A H -0.0911 0.3279 0.3406 0.062 Uiso 1 1 calc R . .
H55B H -0.0282 0.3959 0.3510 0.062 Uiso 1 1 calc R . .
C56 C 0.0447(6) 0.3400(4) 0.3016(2) 0.0380(15) Uani 1 1 d . . .
H56A H 0.0756 0.3751 0.2821 0.046 Uiso 1 1 calc R . .
H56B H 0.1034 0.3259 0.3258 0.046 Uiso 1 1 calc R . .
C57 C 0.8372(7) 0.4634(5) 0.6460(4) 0.066(3) Uani 1 1 d . . .
C58 C 0.6008(9) 0.6354(5) 0.6443(3) 0.063(2) Uani 1 1 d . . .
C59 C 0.4404(16) 0.8425(9) 0.6453(6) 0.129(4) Uani 1 1 d DU . .
C60 C 0.7442(11) 0.2499(8) 0.2651(8) 0.137(7) Uani 1 1 d . . .
H60A H 0.7798 0.2069 0.2662 0.205 Uiso 1 1 calc R . .
H60B H 0.7087 0.2578 0.2950 0.205 Uiso 1 1 calc R . .
H60C H 0.8006 0.2836 0.2607 0.205 Uiso 1 1 calc R . .
N1 N 0.1884(4) 0.3054(2) 0.57485(18) 0.0262(10) Uani 1 1 d . . .
N2 N 0.0150(4) 0.0415(2) 0.70425(15) 0.0246(9) Uani 1 1 d . . .
N3 N -0.2144(4) -0.3113(2) 0.52364(18) 0.0283(10) Uani 1 1 d . . .
N4 N 0.2771(5) 0.4488(3) 0.4851(2) 0.0372(13) Uani 1 1 d . . .
H4A H 0.3364 0.4356 0.4683 0.045 Uiso 1 1 calc R . .
H4B H 0.2181 0.4577 0.4636 0.045 Uiso 1 1 calc R . .
N5 N 0.2480(5) 0.4480(3) 0.5801(2) 0.0340(11) Uani 1 1 d . . .
H5A H 0.1924 0.4438 0.6010 0.041 Uiso 1 1 calc R . .
H5B H 0.3157 0.4453 0.5972 0.041 Uiso 1 1 calc R . .
N6 N 0.6600(13) 0.2521(7) 0.2252(4) 0.112(5) Uani 1 1 d . . .
N7 N 0.8209(7) 0.2979(4) 0.4615(3) 0.0593(19) Uani 1 1 d . . .
O1 O 0.3160(4) 0.1331(2) 0.18467(18) 0.0386(10) Uani 1 1 d . . .
O2 O 0.4512(4) 0.1222(2) 0.10753(18) 0.0389(10) Uani 1 1 d . . .
O3 O 0.5552(4) 0.2263(2) 0.05395(18) 0.0396(11) Uani 1 1 d . . .
O4 O 0.4811(3) 0.3602(2) 0.04143(16) 0.0304(9) Uani 1 1 d . . .
O5 O 0.2522(3) 0.39316(18) 0.01765(15) 0.0250(8) Uani 1 1 d . . .
O6 O -0.1833(3) 0.4432(2) 0.05702(14) 0.0257(8) Uani 1 1 d . . .
O7 O -0.3115(3) 0.4312(2) 0.13688(15) 0.0324(9) Uani 1 1 d . . .
O8A O -0.3120(6) 0.4216(4) 0.2375(3) 0.036(2) Uani 0.631(16) 1 d P C 1
O8B O -0.3129(10) 0.4763(7) 0.2370(4) 0.034(4) Uani 0.369(16) 1 d P C 2
O9 O -0.1290(4) 0.3964(3) 0.29186(17) 0.0445(12) Uani 1 1 d . . .
O10 O 0.0107(4) 0.2862(2) 0.27177(17) 0.0374(10) Uani 1 1 d . . .
O11 O 1.0376(5) 0.4601(4) 0.6251(3) 0.075(2) Uani 1 1 d . . .
O12 O 0.8929(8) 0.4185(3) 0.5664(3) 0.096(3) Uani 1 1 d . . .
O13 O 0.9158(5) 0.5356(3) 0.5823(2) 0.0530(14) Uani 1 1 d . . .
O14 O 0.4951(14) 0.5403(5) 0.6087(5) 0.177(7) Uani 1 1 d . . .
O15 O 0.3989(7) 0.6309(7) 0.6166(4) 0.153(5) Uani 1 1 d . . .
O16 O 0.5327(7) 0.6250(7) 0.5586(3) 0.132(5) Uani 1 1 d . . .
O17 O 0.2700(10) 0.8878(6) 0.6063(6) 0.174(6) Uani 1 1 d U . .
O18 O 0.4092(10) 0.9653(5) 0.6251(5) 0.166(5) Uani 1 1 d U . .
O19 O 0.3062(10) 0.9209(8) 0.6870(6) 0.175(5) Uani 1 1 d U . .
O20 O 0.5733(11) 0.2764(6) 0.2388(5) 0.138(5) Uani 1 1 d . . .
O21 O 0.6769(17) 0.2301(10) 0.1925(6) 0.303(16) Uani 1 1 d . . .
O22 O 0.8614(7) 0.2798(4) 0.5000(3) 0.082(2) Uani 1 1 d . . .
O23 O 0.8577(6) 0.3432(4) 0.4393(3) 0.078(2) Uani 1 1 d . . .
F1 F 0.8455(7) 0.4050(4) 0.6670(3) 0.110(3) Uani 1 1 d . . .
F2 F 0.7315(5) 0.4708(4) 0.6280(3) 0.093(2) Uani 1 1 d . . .
F3 F 0.8563(4) 0.5087(3) 0.6779(2) 0.0719(16) Uani 1 1 d . . .
F4 F 0.5957(9) 0.6119(6) 0.6859(3) 0.177(6) Uani 1 1 d . . .
F5 F 0.7046(5) 0.6241(4) 0.6309(3) 0.104(2) Uani 1 1 d . . .
F6 F 0.5990(6) 0.6994(3) 0.6470(3) 0.094(2) Uani 1 1 d . . .
F7 F 0.4795(11) 0.8479(7) 0.6070(3) 0.180(4) Uani 1 1 d U . .
F8 F 0.3903(18) 0.8038(8) 0.6609(8) 0.279(8) Uani 1 1 d U . .
F9 F 0.5095(14) 0.8798(9) 0.6802(4) 0.217(6) Uani 1 1 d U . .
S1 S 0.9311(2) 0.46911(10) 0.59925(8) 0.0561(5) Uani 1 1 d . . .
S2 S 0.49598(18) 0.60619(10) 0.60002(8) 0.0516(5) Uani 1 1 d . . .
S3 S 0.3578(4) 0.90592(19) 0.63894(15) 0.1129(13) Uani 1 1 d DU . .
Pd1 Pd 0.23476(4) 0.37683(2) 0.529939(17) 0.02862(14) Uani 1 1 d . . .
C61 C 0.7360(16) 0.2608(9) 0.4359(7) 0.163(10) Uani 1 1 d . . .
H61A H 0.6639 0.2825 0.4381 0.244 Uiso 1 1 calc R . .
H61B H 0.7328 0.2170 0.4499 0.244 Uiso 1 1 calc R . .
H61C H 0.7531 0.2573 0.4023 0.244 Uiso 1 1 calc R . .

loop_
_atom_site_aniso_label
_atom_site_aniso_U_11
_atom_site_aniso_U_22
_atom_site_aniso_U_33
_atom_site_aniso_U_23
_atom_site_aniso_U_13
_atom_site_aniso_U_12
C1 0.023(3) 0.018(2) 0.038(3) -0.006(2) -0.004(2) 0.000(2)
C2 0.018(2) 0.016(2) 0.026(3) -0.0095(19) -0.0022(19) -0.0010(18)
C3 0.017(2) 0.017(2) 0.021(2) -0.0073(18) 0.0012(18) -0.0009(17)
C4 0.021(2) 0.019(2) 0.025(3) -0.0049(19) 0.0029(19) -0.0019(19)
C5 0.020(2) 0.024(3) 0.032(3) -0.003(2) 0.001(2) -0.002(2)
C6 0.017(2) 0.026(3) 0.034(3) -0.005(2) -0.002(2) 0.002(2)
C7 0.019(2) 0.031(3) 0.032(3) -0.006(2) 0.001(2) 0.003(2)
C8 0.022(2) 0.020(2) 0.019(2) -0.0068(18) -0.0010(18) 0.0017(19)
C9 0.020(2) 0.021(2) 0.016(2) -0.0087(18) 0.0013(18) 0.0013(18)
C10 0.020(2) 0.025(3) 0.032(3) -0.003(2) 0.002(2) 0.003(2)
C11 0.021(3) 0.027(3) 0.039(3) -0.001(2) 0.002(2) 0.006(2)
C12 0.023(2) 0.025(2) 0.021(2) -0.004(2) 0.000(2) 0.001(2)
C13 0.028(3) 0.027(3) 0.023(3) -0.003(2) -0.002(2) 0.003(2)
C14 0.022(2) 0.034(3) 0.016(2) -0.008(2) 0.0021(19) -0.006(2)
C15 0.036(3) 0.037(3) 0.020(3) 0.008(2) 0.003(2) -0.002(3)
C16 0.036(3) 0.026(3) 0.018(2) 0.010(2) 0.001(2) -0.004(2)
C17 0.032(3) 0.036(3) 0.022(3) 0.012(2) 0.006(2) 0.000(2)
C18 0.030(3) 0.028(3) 0.029(3) 0.015(2) 0.002(2) -0.002(2)
C19 0.031(3) 0.018(2) 0.027(3) 0.012(2) 0.000(2) -0.004(2)
C20 0.031(3) 0.026(3) 0.033(3) 0.007(2) 0.006(2) -0.002(2)
C21 0.027(3) 0.026(3) 0.029(3) 0.006(2) 0.003(2) -0.003(2)
C22 0.029(3) 0.021(2) 0.030(3) 0.013(2) 0.002(2) -0.004(2)
C23 0.031(3) 0.021(3) 0.040(3) 0.012(2) -0.008(2) -0.003(2)
C24 0.030(3) 0.026(3) 0.036(3) 0.011(2) 0.001(2) -0.003(2)
C25 0.031(3) 0.019(2) 0.037(3) 0.005(2) -0.005(2) 0.000(2)
C26 0.027(3) 0.031(3) 0.037(3) 0.008(2) -0.002(2) -0.004(2)
C27 0.059(5) 0.031(3) 0.044(4) 0.003(3) -0.005(3) -0.019(3)
C28 0.057(4) 0.020(3) 0.051(4) 0.003(3) -0.001(3) -0.010(3)
C29 0.039(3) 0.038(3) 0.029(3) 0.010(3) -0.007(3) -0.007(3)
C30 0.035(3) 0.033(3) 0.031(3) 0.015(2) -0.005(2) -0.001(2)
C31 0.033(3) 0.035(3) 0.033(3) 0.019(3) -0.010(2) -0.009(3)
C32 0.034(3) 0.033(3) 0.034(3) 0.017(3) -0.007(2) -0.007(2)
C33 0.034(3) 0.035(3) 0.028(3) 0.012(2) -0.003(2) -0.006(3)
C34 0.030(3) 0.045(4) 0.028(3) 0.011(3) -0.005(2) -0.007(3)
C35 0.036(3) 0.043(4) 0.041(4) 0.010(3) -0.002(3) -0.002(3)
C36 0.038(4) 0.042(4) 0.051(4) 0.007(3) -0.003(3) 0.005(3)
C37 0.041(4) 0.031(3) 0.046(4) 0.000(3) 0.005(3) 0.013(3)
C38 0.031(3) 0.039(4) 0.052(4) 0.005(3) 0.003(3) 0.012(3)
C39 0.025(3) 0.036(3) 0.055(4) -0.002(3) -0.002(3) 0.003(2)
C40 0.025(3) 0.035(3) 0.059(4) -0.001(3) 0.009(3) 0.002(2)
C41 0.025(3) 0.028(3) 0.032(3) 0.002(2) 0.005(2) -0.004(2)
C42 0.024(2) 0.020(2) 0.028(3) -0.002(2) -0.002(2) -0.004(2)
C43 0.022(2) 0.017(2) 0.019(2) 0.0014(18) 0.0027(18) -0.0011(18)
C44 0.030(3) 0.017(2) 0.024(3) -0.0041(19) 0.002(2) -0.001(2)
C45 0.026(3) 0.021(2) 0.025(3) -0.001(2) 0.001(2) -0.008(2)
C46 0.020(2) 0.023(2) 0.017(2) -0.0010(18) 0.0027(18) 0.0014(19)
C47 0.028(3) 0.019(2) 0.017(2) 0.0003(18) 0.0032(19) 0.0019(19)
C48 0.027(3) 0.016(2) 0.020(2) -0.0021(18) 0.0020(19) -0.0027(19)
C49 0.027(3) 0.029(3) 0.020(2) -0.009(2) -0.001(2) 0.002(2)
C50 0.023(3) 0.032(3) 0.026(3) -0.005(2) -0.002(2) 0.006(2)
C51 0.022(3) 0.079(6) 0.041(4) 0.012(4) 0.005(3) -0.002(3)
C52 0.017(3) 0.224(15) 0.040(4) -0.024(7) 0.007(3) -0.004(6)
C53 0.090(7) 0.108(8) 0.043(5) 0.031(5) 0.043(5) 0.059(6)
C54 0.045(4) 0.130(9) 0.028(4) -0.006(5) 0.012(3) 0.009(5)
C55 0.042(4) 0.087(6) 0.026(3) 0.004(4) 0.002(3) -0.003(4)
C56 0.040(3) 0.053(4) 0.020(3) 0.007(3) -0.002(2) -0.004(3)
C57 0.048(5) 0.061(6) 0.084(7) 0.036(5) -0.023(4) -0.017(4)
C58 0.072(6) 0.068(6) 0.047(5) 0.012(4) -0.009(4) -0.027(5)
C59 0.139(11) 0.153(9) 0.099(8) 0.063(7) 0.030(6) 0.011(6)
C60 0.066(8) 0.102(11) 0.24(2) 0.007(13) -0.039(11) -0.018(8)
N1 0.025(2) 0.018(2) 0.034(3) 0.0000(18) -0.0010(19) -0.0027(17)
N2 0.030(2) 0.030(2) 0.0139(19) 0.0018(17) 0.0031(17) -0.0026(19)
N3 0.027(2) 0.021(2) 0.036(3) 0.0102(19) -0.001(2) -0.0052(18)
N4 0.048(3) 0.026(3) 0.037(3) 0.008(2) -0.006(2) -0.017(2)
N5 0.038(3) 0.027(3) 0.036(3) -0.001(2) -0.001(2) -0.006(2)
N6 0.132(10) 0.124(10) 0.087(7) -0.038(7) 0.060(8) -0.101(9)
N7 0.066(5) 0.046(4) 0.068(5) 0.012(4) 0.016(4) 0.002(3)
O1 0.035(2) 0.037(3) 0.043(3) 0.007(2) 0.000(2) -0.0051(19)
O2 0.032(2) 0.041(3) 0.044(3) -0.001(2) -0.0005(19) 0.008(2)
O3 0.035(2) 0.030(2) 0.054(3) 0.003(2) -0.005(2) 0.0106(19)
O4 0.0233(19) 0.028(2) 0.040(2) 0.0030(17) 0.0030(17) 0.0036(16)
O5 0.0229(18) 0.0202(18) 0.032(2) -0.0066(15) 0.0048(15) -0.0020(14)
O6 0.0213(18) 0.032(2) 0.0242(19) -0.0096(16) 0.0022(15) 0.0007(15)
O7 0.0202(19) 0.045(3) 0.032(2) 0.0032(19) 0.0043(16) 0.0037(17)
O8A 0.032(4) 0.044(5) 0.032(4) 0.001(3) 0.006(3) 0.011(3)
O8B 0.035(7) 0.043(9) 0.023(6) 0.001(5) 0.003(5) -0.013(5)
O9 0.048(3) 0.058(3) 0.030(2) 0.010(2) 0.016(2) 0.007(2)
O10 0.029(2) 0.042(3) 0.039(2) 0.011(2) -0.0078(18) -0.0034(19)
O11 0.051(4) 0.087(5) 0.088(5) 0.041(4) 0.007(3) 0.029(3)
O12 0.153(8) 0.047(4) 0.082(5) -0.016(4) -0.031(5) 0.040(4)
O13 0.058(3) 0.039(3) 0.060(3) 0.018(3) -0.008(3) 0.004(2)
O14 0.267(16) 0.060(6) 0.185(12) 0.005(7) -0.133(12) -0.012(8)
O15 0.048(5) 0.265(16) 0.150(10) -0.048(10) 0.044(5) -0.044(7)
O16 0.083(5) 0.269(14) 0.045(4) -0.027(6) 0.016(4) -0.094(7)
O17 0.130(8) 0.108(8) 0.271(13) -0.086(10) -0.084(9) 0.012(6)
O18 0.131(8) 0.114(6) 0.242(13) 0.109(8) -0.082(7) -0.065(5)
O19 0.108(9) 0.219(14) 0.204(10) -0.078(10) 0.051(8) -0.017(9)
O20 0.135(10) 0.092(8) 0.180(13) 0.021(8) -0.040(9) -0.042(7)
O21 0.35(2) 0.36(3) 0.219(16) -0.209(18) 0.216(17) -0.31(2)
O22 0.096(6) 0.081(5) 0.069(5) 0.031(4) 0.004(4) 0.004(4)
O23 0.063(4) 0.066(4) 0.107(6) 0.040(4) 0.013(4) 0.002(3)
F1 0.117(6) 0.081(5) 0.127(6) 0.064(4) -0.037(5) -0.035(4)
F2 0.053(3) 0.104(5) 0.117(5) 0.030(4) -0.039(3) -0.025(3)
F3 0.057(3) 0.098(4) 0.059(3) 0.007(3) -0.014(2) -0.002(3)
F4 0.174(9) 0.264(13) 0.084(5) 0.085(7) -0.049(6) -0.137(9)
F5 0.050(3) 0.144(7) 0.114(6) -0.002(5) -0.024(3) -0.001(4)
F6 0.109(5) 0.072(4) 0.099(5) -0.033(4) -0.003(4) -0.014(4)
F7 0.203(9) 0.262(11) 0.079(5) 0.005(7) 0.051(6) 0.031(8)
F8 0.35(2) 0.177(11) 0.33(2) 0.102(13) 0.135(15) -0.046(10)
F9 0.250(13) 0.303(18) 0.093(7) -0.015(9) -0.023(8) 0.016(11)
S1 0.0679(13) 0.0382(10) 0.0602(12) 0.0092(9) -0.0101(10) 0.0173(9)
S2 0.0510(11) 0.0405(10) 0.0624(13) -0.0082(9) -0.0044(9) -0.0088(8)
S3 0.153(3) 0.082(2) 0.103(3) 0.0221(19) 0.007(2) -0.059(2)
Pd1 0.0282(2) 0.0218(2) 0.0353(3) 0.00348(18) -0.00249(17) -0.00758(17)
C61 0.177(17) 0.140(15) 0.156(16) 0.053(13) -0.100(14) -0.090(14)

loop_
_atom_type_symbol
_atom_type_description
_atom_type_scat_dispersion_real
_atom_type_scat_dispersion_imag
_atom_type_scat_source
C C 0.0033 0.0016 'International Tables Vol C Tables 4.2.6.8 and 6.1.1.4'
H H 0.0000 0.0000 'International Tables Vol C Tables 4.2.6.8 and 6.1.1.4'
N N 0.0061 0.0033 'International Tables Vol C Tables 4.2.6.8 and 6.1.1.4'
O O 0.0106 0.0060 'International Tables Vol C Tables 4.2.6.8 and 6.1.1.4'
F F 0.0171 0.0103 'International Tables Vol C Tables 4.2.6.8 and 6.1.1.4'
S S 0.1246 0.1234 'International Tables Vol C Tables 4.2.6.8 and 6.1.1.4'
Pd Pd -0.9988 1.0072 'International Tables Vol C Tables 4.2.6.8 and 6.1.1.4'

loop_
_geom_angle_atom_site_label_1
_geom_angle_atom_site_label_2
_geom_angle_atom_site_label_3
_geom_angle
_geom_angle_site_symmetry_1
_geom_angle_site_symmetry_3
N1 C1 C2 122.1(5) . .
C1 C2 C3 118.2(5) . .
C1 C2 C6 122.9(5) . .
C3 C2 C6 118.9(5) . .
C2 C3 C9 120.5(5) . .
C2 C3 C4 119.7(5) . .
C9 C3 C4 119.8(5) . .
C5 C4 C3 117.6(5) . .
C5 C4 C10 122.9(5) . .
C3 C4 C10 119.5(5) . .
N1 C5 C4 122.3(5) . .
C7 C6 C2 120.8(5) . .
C6 C7 C8 120.7(5) . .
C14 C8 C9 117.8(5) . .
C14 C8 C7 122.6(5) . .
C9 C8 C7 119.6(5) . .
C12 C9 C3 119.9(5) . .
C12 C9 C8 120.6(5) . .
C3 C9 C8 119.5(5) . .
C11 C10 C4 120.9(5) . .
C10 C11 C12 120.7(5) . .
C13 C12 C9 117.8(5) . .
C13 C12 C11 122.9(5) . .
C9 C12 C11 119.2(5) . .
N2 C13 C12 120.9(5) . .
N2 C14 C8 120.4(5) . .
N2 C15 C16 110.6(4) . .
C17 C16 C21 119.2(6) . .
C17 C16 C15 120.5(6) . .
C21 C16 C15 120.4(5) . .
C16 C17 C18 120.3(6) . .
C19 C18 C17 120.1(6) . .
C18 C19 C20 119.4(6) . .
C18 C19 C22 121.4(5) . .
C20 C19 C22 119.2(6) . .
C21 C20 C19 120.8(6) . .
C20 C21 C16 120.2(5) . .
C23 C22 C24 116.7(6) . .
C23 C22 C19 120.7(5) . .
C24 C22 C19 122.6(6) . .
C25 C23 C22 120.5(5) . .
C26 C24 C22 120.2(6) . .
N3 C25 C23 121.7(6) . .
N3 C26 C24 121.2(6) . .
C28 C27 N4 108.4(6) . .
C27 C28 N5 107.7(6) . .
C34 C29 C30 120.4(6) . .
O10 C30 C31 116.9(6) . .
O10 C30 C29 124.0(6) . .
C31 C30 C29 119.1(7) . .
C32 C31 C30 120.8(6) . .
C31 C32 C33 120.7(6) . .
O1 C33 C34 125.7(6) . .
O1 C33 C32 116.1(6) . .
C34 C33 C32 118.2(6) . .
C29 C34 C33 120.8(6) . .
O1 C35 C36 109.3(6) . .
O2 C36 C35 108.3(6) . .
O2 C37 C38 112.9(6) . .
O3 C38 C37 109.1(5) . .
O3 C39 C40 110.2(5) . .
O4 C40 C39 110.1(6) . .
O4 C41 C42 109.8(5) . .
O5 C42 C41 106.9(4) . .
O5 C43 C48 125.3(5) . .
O5 C43 C44 115.0(4) . .
C48 C43 C44 119.7(5) . .
C45 C44 C43 119.9(5) . .
C44 C45 C46 120.6(5) . .
O6 C46 C47 124.7(5) . .
O6 C46 C45 115.6(5) . .
C47 C46 C45 119.7(5) . .
C46 C47 C48 120.1(5) . .
C43 C48 C47 120.0(5) . .
O6 C49 C50 107.9(5) . .
O7 C50 C49 108.0(4) . .
O7 C51 C52 113.1(7) . .
O8B C52 C51 128.7(9) . .
O8B C52 O8A 44.6(7) . .
C51 C52 O8A 100.9(9) . .
O8A C53 O8B 49.2(7) . .
O8A C53 C54 113.1(8) . .
O8B C53 C54 138.7(10) . .
O9 C54 C53 114.2(6) . .
O9 C55 C56 110.3(5) . .
O10 C56 C55 108.9(6) . .
F3 C57 F1 109.4(8) . .
F3 C57 F2 107.4(9) . .
F1 C57 F2 107.9(7) . .
F3 C57 S1 111.5(6) . .
F1 C57 S1 110.4(9) . .
F2 C57 S1 110.1(7) . .
F4 C58 F6 108.9(11) . .
F4 C58 F5 107.0(10) . .
F6 C58 F5 101.9(8) . .
F4 C58 S2 115.7(7) . .
F6 C58 S2 110.8(7) . .
F5 C58 S2 111.6(7) . .
F8 C59 F7 132(3) . .
F8 C59 F9 114(2) . .
F7 C59 F9 108.2(18) . .
F8 C59 S3 105.7(16) . .
F7 C59 S3 95.7(11) . .
F9 C59 S3 88.4(13) . .
C5 N1 C1 120.0(5) . .
C5 N1 Pd1 120.3(4) . .
C1 N1 Pd1 119.3(4) . .
C14 N2 C13 122.4(5) . .
C14 N2 C15 117.9(5) . .
C13 N2 C15 119.6(5) . .
C25 N3 C26 119.6(6) . .
C25 N3 Pd1 115.6(4) . 3_556
C26 N3 Pd1 124.6(4) . 3_556
C27 N4 Pd1 109.8(4) . .
C28 N5 Pd1 107.0(4) . .
O21 N6 O20 131(2) . .
O21 N6 C60 119(2) . .
O20 N6 C60 109.4(13) . .
O22 N7 O23 123.3(9) . .
O22 N7 C61 121.1(10) . .
O23 N7 C61 115.0(10) . .
C33 O1 C35 116.4(5) . .
C36 O2 C37 114.6(5) . .
C38 O3 C39 111.2(5) . .
C40 O4 C41 110.3(5) . .
C43 O5 C42 115.7(4) . .
C46 O6 C49 116.8(4) . .
C50 O7 C51 112.5(5) . .
C53 O8A C52 106.9(7) . .
C53 O8B C52 114.6(11) . .
C54 O9 C55 111.3(6) . .
C30 O10 C56 117.8(5) . .
C59 F7 S3 50.0(8) . .
O12 S1 O11 117.7(5) . .
O12 S1 O13 115.9(4) . .
O11 S1 O13 112.0(4) . .
O12 S1 C57 103.4(6) . .
O11 S1 C57 101.8(4) . .
O13 S1 C57 103.2(4) . .
O16 S2 O14 116.7(10) . .
O16 S2 O15 121.6(9) . .
O14 S2 O15 106.5(10) . .
O16 S2 C58 104.4(5) . .
O14 S2 C58 102.5(6) . .
O15 S2 C58 102.3(6) . .
O17 S3 O18 111.7(9) . .
O17 S3 O19 107.0(9) . .
O18 S3 O19 105.8(10) . .
O17 S3 C59 106.6(10) . .
O18 S3 C59 115.7(9) . .
O19 S3 C59 109.7(9) . .
O17 S3 F7 95.0(7) . .
O18 S3 F7 92.3(8) . .
O19 S3 F7 143.2(8) . .
C59 S3 F7 34.2(6) . .
N3 Pd1 N4 92.7(2) 3_556 .
N3 Pd1 N5 175.2(2) 3_556 .
N4 Pd1 N5 84.0(2) . .
N3 Pd1 N1 87.54(19) 3_556 .
N4 Pd1 N1 178.6(2) . .
N5 Pd1 N1 95.7(2) . .

loop_
_geom_bond_atom_site_label_1
_geom_bond_atom_site_label_2
_geom_bond_distance
_geom_bond_site_symmetry_2
C1 N1 1.349(7) .
C1 C2 1.381(8) .
C2 C3 1.407(7) .
C2 C6 1.447(7) .
C3 C9 1.411(7) .
C3 C4 1.415(7) .
C4 C5 1.388(8) .
C4 C10 1.435(7) .
C5 N1 1.344(7) .
C6 C7 1.347(8) .
C7 C8 1.436(7) .
C8 C14 1.387(8) .
C8 C9 1.416(7) .
C9 C12 1.410(7) .
C10 C11 1.341(8) .
C11 C12 1.448(8) .
C12 C13 1.379(8) .
C13 N2 1.351(7) .
C14 N2 1.349(7) .
C15 N2 1.497(7) .
C15 C16 1.507(8) .
C16 C17 1.384(8) .
C16 C21 1.401(8) .
C17 C18 1.396(9) .
C18 C19 1.382(9) .
C19 C20 1.392(8) .
C19 C22 1.482(8) .
C20 C21 1.369(9) .
C22 C23 1.389(9) .
C22 C24 1.396(8) .
C23 C25 1.369(9) .
C24 C26 1.382(9) .
C25 N3 1.333(7) .
C26 N3 1.338(8) .
C27 C28 1.477(11) .
C27 N4 1.487(8) .
C28 N5 1.501(8) .
C29 C34 1.380(10) .
C29 C30 1.384(9) .
C30 O10 1.374(8) .
C30 C31 1.384(9) .
C31 C32 1.365(10) .
C32 C33 1.404(9) .
C33 O1 1.359(8) .
C33 C34 1.387(9) .
C35 O1 1.431(8) .
C35 C36 1.482(11) .
C36 O2 1.418(9) .
C37 O2 1.434(8) .
C37 C38 1.486(10) .
C38 O3 1.422(8) .
C39 O3 1.424(8) .
C39 C40 1.482(10) .
C40 O4 1.413(7) .
C41 O4 1.416(7) .
C41 C42 1.495(8) .
C42 O5 1.424(6) .
C43 O5 1.376(6) .
C43 C48 1.379(7) .
C43 C44 1.403(7) .
C44 C45 1.377(8) .
C45 C46 1.387(7) .
C46 O6 1.369(6) .
C46 C47 1.381(7) .
C47 C48 1.399(7) .
C49 O6 1.428(6) .
C49 C50 1.504(8) .
C50 O7 1.410(7) .
C51 O7 1.425(8) .
C51 C52 1.455(13) .
C52 O8B 1.380(14) .
C52 O8A 1.547(13) .
C53 O8A 1.325(12) .
C53 O8B 1.366(14) .
C53 C54 1.436(13) .
C54 O9 1.406(9) .
C55 O9 1.428(9) .
C55 C56 1.482(10) .
C56 O10 1.428(8) .
C57 F3 1.297(12) .
C57 F1 1.334(10) .
C57 F2 1.346(10) .
C57 S1 1.788(11) .
C58 F4 1.266(11) .
C58 F6 1.314(12) .
C58 F5 1.347(13) .
C58 S2 1.814(9) .
C59 F8 1.104(19) .
C59 F7 1.202(17) .
C59 F9 1.46(2) .
C59 S3 1.638(14) .
C60 N6 1.46(2) .
N1 Pd1 2.032(5) .
N3 Pd1 2.019(5) 3_556
N4 Pd1 2.024(5) .
N5 Pd1 2.026(5) .
N6 O21 1.052(14) .
N6 O20 1.238(17) .
N7 O22 1.214(10) .
N7 O23 1.215(9) .
N7 C61 1.429(15) .
O11 S1 1.443(7) .
O12 S1 1.442(8) .
O13 S1 1.451(5) .
O14 S2 1.372(10) .
O15 S2 1.380(10) .
O16 S2 1.327(8) .
O17 S3 1.401(11) .
O18 S3 1.429(9) .
O19 S3 1.551(14) .
F7 S3 2.126(13) .
Pd1 N3 2.019(5) 3_556

loop_
_geom_torsion_atom_site_label_1
_geom_torsion_atom_site_label_2
_geom_torsion_atom_site_label_3
_geom_torsion_atom_site_label_4
_geom_torsion
_geom_torsion_site_symmetry_4
N1 C1 C2 C3 0.5(8) .
N1 C1 C2 C6 179.9(5) .
C1 C2 C3 C9 -179.2(5) .
C6 C2 C3 C9 1.4(7) .
C1 C2 C3 C4 -0.3(7) .
C6 C2 C3 C4 -179.7(5) .
C2 C3 C4 C5 -0.1(7) .
C9 C3 C4 C5 178.8(5) .
C2 C3 C4 C10 -178.2(5) .
C9 C3 C4 C10 0.7(7) .
C3 C4 C5 N1 0.5(8) .
C10 C4 C5 N1 178.5(5) .
C1 C2 C6 C7 179.1(5) .
C3 C2 C6 C7 -1.5(8) .
C2 C6 C7 C8 0.7(8) .
C6 C7 C8 C14 -179.9(5) .
C6 C7 C8 C9 0.3(8) .
C2 C3 C9 C12 179.6(5) .
C4 C3 C9 C12 0.7(7) .
C2 C3 C9 C8 -0.4(7) .
C4 C3 C9 C8 -179.3(5) .
C14 C8 C9 C12 -0.2(7) .
C7 C8 C9 C12 179.5(5) .
C14 C8 C9 C3 179.8(5) .
C7 C8 C9 C3 -0.5(7) .
C5 C4 C10 C11 -179.7(6) .
C3 C4 C10 C11 -1.7(8) .
C4 C10 C11 C12 1.2(9) .
C3 C9 C12 C13 -179.5(5) .
C8 C9 C12 C13 0.5(7) .
C3 C9 C12 C11 -1.2(7) .
C8 C9 C12 C11 178.8(5) .
C10 C11 C12 C13 178.5(6) .
C10 C11 C12 C9 0.2(8) .
C9 C12 C13 N2 -0.9(8) .
C11 C12 C13 N2 -179.2(5) .
C9 C8 C14 N2 0.4(7) .
C7 C8 C14 N2 -179.3(5) .
N2 C15 C16 C17 -116.1(6) .
N2 C15 C16 C21 64.2(7) .
C21 C16 C17 C18 0.0(8) .
C15 C16 C17 C18 -179.7(5) .
C16 C17 C18 C19 -1.3(8) .
C17 C18 C19 C20 1.6(8) .
C17 C18 C19 C22 -179.1(5) .
C18 C19 C20 C21 -0.6(8) .
C22 C19 C20 C21 -179.9(5) .
C19 C20 C21 C16 -0.7(9) .
C17 C16 C21 C20 1.0(8) .
C15 C16 C21 C20 -179.3(5) .
C18 C19 C22 C23 -147.8(6) .
C20 C19 C22 C23 31.5(8) .
C18 C19 C22 C24 34.3(8) .
C20 C19 C22 C24 -146.4(6) .
C24 C22 C23 C25 -0.1(8) .
C19 C22 C23 C25 -178.1(5) .
C23 C22 C24 C26 -1.4(8) .
C19 C22 C24 C26 176.6(5) .
C22 C23 C25 N3 2.3(9) .
C22 C24 C26 N3 0.8(9) .
N4 C27 C28 N5 52.3(8) .
C34 C29 C30 O10 179.4(5) .
C34 C29 C30 C31 -0.9(9) .
O10 C30 C31 C32 179.9(5) .
C29 C30 C31 C32 0.2(9) .
C30 C31 C32 C33 0.4(9) .
C31 C32 C33 O1 -179.8(5) .
C31 C32 C33 C34 -0.3(9) .
C30 C29 C34 C33 1.1(9) .
O1 C33 C34 C29 179.0(6) .
C32 C33 C34 C29 -0.4(9) .
O1 C35 C36 O2 64.5(7) .
O2 C37 C38 O3 -69.6(8) .
O3 C39 C40 O4 70.4(7) .
O4 C41 C42 O5 -72.4(6) .
O5 C43 C44 C45 -180.0(5) .
C48 C43 C44 C45 -0.9(8) .
C43 C44 C45 C46 0.2(8) .
C44 C45 C46 O6 -179.6(5) .
C44 C45 C46 C47 0.8(8) .
O6 C46 C47 C48 179.4(5) .
C45 C46 C47 C48 -1.1(8) .
O5 C43 C48 C47 179.6(5) .
C44 C43 C48 C47 0.6(8) .
C46 C47 C48 C43 0.4(8) .
O6 C49 C50 O7 67.3(5) .
O7 C51 C52 O8B -31.0(19) .
O7 C51 C52 O8A -70.2(10) .
O8A C53 C54 O9 35.4(15) .
O8B C53 C54 O9 -18(2) .
O9 C55 C56 O10 -70.5(8) .
C4 C5 N1 C1 -0.3(8) .
C4 C5 N1 Pd1 -173.2(4) .
C2 C1 N1 C5 -0.2(8) .
C2 C1 N1 Pd1 172.8(4) .
C8 C14 N2 C13 -0.9(8) .
C8 C14 N2 C15 -176.9(5) .
C12 C13 N2 C14 1.2(8) .
C12 C13 N2 C15 177.1(5) .
C16 C15 N2 C14 84.0(6) .
C16 C15 N2 C13 -92.1(6) .
C23 C25 N3 C26 -3.0(9) .
C23 C25 N3 Pd1 172.8(5) 3_556
C24 C26 N3 C25 1.5(9) .
C24 C26 N3 Pd1 -174.0(4) 3_556
C28 C27 N4 Pd1 -34.2(7) .
C27 C28 N5 Pd1 -45.0(6) .
C34 C33 O1 C35 -2.1(9) .
C32 C33 O1 C35 177.3(5) .
C36 C35 O1 C33 -170.9(5) .
C35 C36 O2 C37 148.6(6) .
C38 C37 O2 C36 -78.5(7) .
C37 C38 O3 C39 172.1(6) .
C40 C39 O3 C38 160.2(6) .
C39 C40 O4 C41 176.9(5) .
C42 C41 O4 C40 -178.9(5) .
C48 C43 O5 C42 -1.8(7) .
C44 C43 O5 C42 177.3(5) .
C41 C42 O5 C43 -177.6(4) .
C47 C46 O6 C49 -8.3(7) .
C45 C46 O6 C49 172.1(5) .
C50 C49 O6 C46 -160.2(4) .
C49 C50 O7 C51 169.6(5) .
C52 C51 O7 C50 -89.7(9) .
O8B C53 O8A C52 -45.8(9) .
C54 C53 O8A C52 178.9(10) .
O8B C52 O8A C53 50.0(10) .
C51 C52 O8A C53 -174.7(9) .
O8A C53 O8B C52 57.8(11) .
C54 C53 O8B C52 136.4(17) .
C51 C52 O8B C53 -113.6(15) .
O8A C52 O8B C53 -51.4(9) .
C53 C54 O9 C55 -178.3(10) .
C56 C55 O9 C54 176.3(8) .
C31 C30 O10 C56 177.6(5) .
C29 C30 O10 C56 -2.8(8) .
C55 C56 O10 C30 -171.3(5) .
F8 C59 F7 S3 117(3) .
F9 C59 F7 S3 -90.2(15) .
F3 C57 S1 O12 -176.4(6) .
F1 C57 S1 O12 61.7(7) .
F2 C57 S1 O12 -57.3(8) .
F3 C57 S1 O11 61.0(7) .
F1 C57 S1 O11 -60.9(8) .
F2 C57 S1 O11 -179.9(7) .
F3 C57 S1 O13 -55.3(7) .
F1 C57 S1 O13 -177.1(6) .
F2 C57 S1 O13 63.8(8) .
F4 C58 S2 O16 -166.2(12) .
F6 C58 S2 O16 69.2(10) .
F5 C58 S2 O16 -43.6(10) .
F4 C58 S2 O14 -44.1(14) .
F6 C58 S2 O14 -168.7(11) .
F5 C58 S2 O14 78.5(11) .
F4 C58 S2 O15 66.2(13) .
F6 C58 S2 O15 -58.4(10) .
F5 C58 S2 O15 -171.2(9) .
F8 C59 S3 O17 -63(2) .
F7 C59 S3 O17 73.9(17) .
F9 C59 S3 O17 -178.0(11) .
F8 C59 S3 O18 172.0(19) .
F7 C59 S3 O18 -51.0(19) .
F9 C59 S3 O18 57.1(13) .
F8 C59 S3 O19 52(2) .
F7 C59 S3 O19 -170.6(13) .
F9 C59 S3 O19 -62.4(12) .
F8 C59 S3 F7 -137(3) .
F9 C59 S3 F7 108.1(18) .
C59 F7 S3 O17 -112.5(18) .
C59 F7 S3 O18 135.5(17) .
C59 F7 S3 O19 15(2) .
C27 N4 Pd1 N3 -176.3(5) 3_556
C27 N4 Pd1 N5 7.2(5) .
C27 N4 Pd1 N1 86(9) .
C28 N5 Pd1 N3 -25(3) 3_556
C28 N5 Pd1 N4 20.6(5) .
C28 N5 Pd1 N1 -158.0(4) .
C5 N1 Pd1 N3 82.3(4) 3_556
C1 N1 Pd1 N3 -90.6(4) 3_556
C5 N1 Pd1 N4 -180(100) .
C1 N1 Pd1 N4 7(9) .
C5 N1 Pd1 N5 -101.1(5) .
C1 N1 Pd1 N5 85.9(4) .
